data_7121415
loop_
_publ_author_name
'Zhou, Xiaoxi'
'Huang, Fanping'
'Tang, Chun'
'Zhuo, Qingde'
'Chen, Zhixin'
'Zhang, Hong'
'Xia, Haiping'

_publ_section_title
;
 A missing member of conjugated N-heterocycles: realizing
 pyrido[1,2-\a]azepine by reacting ruthenium alkenylcarbene complex with
 alkyne.
;
_journal_issue 32
_journal_name_full 'Chemical communications (Cambridge, England)'
_journal_page_first 4009
_journal_page_last 4012
_journal_paper_doi 10.1039/c8cc00758f
_journal_volume 54
_journal_year 2018
_chemical_formula_moiety 'C31 H28 N P, 2(B F4), 0.5(C H2 Cl2), 0.25(O)'
_chemical_formula_sum 'C31.5 H28 B2 Cl F8 N O0.25 P'
_chemical_formula_weight 664.59
_space_group_crystal_system triclinic
_space_group_IT_number 2
_space_group_name_Hall '-P 1'
_space_group_name_H-M_alt 'P -1'
_symmetry_space_group_name_Hall '-P 1'
_symmetry_space_group_name_H-M 'P -1'
_atom_sites_solution_hydrogens geom
_atom_sites_solution_primary heavy
_audit_creation_date 2015-01-28
_audit_creation_method
;
Olex2 1.2
(compiled 2015.01.26 svn.r3150 for OlexSys, GUI svn.r4998)
;
_audit_update_record
;
2017-05-07 deposited with the CCDC.
2018-03-20 downloaded from the CCDC.
;
_cell_angle_alpha 107.395(2)
_cell_angle_beta 100.184(2)
_cell_angle_gamma 106.684(2)
_cell_formula_units_Z 2
_cell_length_a 9.2290(7)
_cell_length_b 12.4861(7)
_cell_length_c 15.3456(7)
_cell_measurement_reflns_used 7012
_cell_measurement_temperature 173
_cell_measurement_theta_max 54.89
_cell_measurement_theta_min 6.29
_cell_volume 1548.27(17)
_computing_molecular_graphics 'Olex2 (Dolomanov et al., 2009)'
_computing_publication_material 'Olex2 (Dolomanov et al., 2009)'
_computing_structure_refinement 'ShelXL (Sheldrick, 2008)'
_computing_structure_solution 'ShelXS (Sheldrick, 2008)'
_diffrn_ambient_temperature 173
_diffrn_measured_fraction_theta_full 0.995
_diffrn_measured_fraction_theta_max 0.992
_diffrn_measurement_device_type 'multiwire proportional'
_diffrn_measurement_method 'phi and omega scans'
_diffrn_radiation_monochromator graphite
_diffrn_radiation_type MoK\a
_diffrn_radiation_wavelength 0.71073
_diffrn_reflns_av_R_equivalents 0.0500
_diffrn_reflns_av_unetI/netI 0.0718
_diffrn_reflns_Laue_measured_fraction_full 0.995
_diffrn_reflns_Laue_measured_fraction_max 0.992
_diffrn_reflns_limit_h_max 11
_diffrn_reflns_limit_h_min -11
_diffrn_reflns_limit_k_max 16
_diffrn_reflns_limit_k_min -16
_diffrn_reflns_limit_l_max 16
_diffrn_reflns_limit_l_min -19
_diffrn_reflns_number 15215
_diffrn_reflns_point_group_measured_fraction_full 0.995
_diffrn_reflns_point_group_measured_fraction_max 0.992
_diffrn_reflns_theta_full 25.242
_diffrn_reflns_theta_max 27.483
_diffrn_reflns_theta_min 3.147
_exptl_absorpt_coefficient_mu 0.248
_exptl_absorpt_correction_T_max 1.000
_exptl_absorpt_correction_T_min 0.2629
_exptl_absorpt_correction_type none
_exptl_crystal_colour colourless
_exptl_crystal_colour_primary colourless
_exptl_crystal_density_diffrn 1.426
_exptl_crystal_description block
_exptl_crystal_F_000 680
_exptl_crystal_size_max 0.2
_exptl_crystal_size_mid 0.15
_exptl_crystal_size_min 0.1
_refine_diff_density_max 0.477
_refine_diff_density_min -0.806
_refine_diff_density_rms 0.089
_refine_ls_extinction_method none
_refine_ls_goodness_of_fit_ref 1.146
_refine_ls_hydrogen_treatment constr
_refine_ls_matrix_type full
_refine_ls_number_parameters 511
_refine_ls_number_reflns 7031
_refine_ls_number_restraints 12
_refine_ls_restrained_S_all 1.145
_refine_ls_R_factor_all 0.1568
_refine_ls_R_factor_gt 0.0838
_refine_ls_shift/su_max 0.000
_refine_ls_shift/su_mean 0.000
_refine_ls_structure_factor_coef Fsqd
_refine_ls_weighting_details
;
 w=1/[\s^2^(Fo^2^)+(0.1409P)^2^+0.9087P]
 where P=(Fo^2^+2Fc^2^)/3
;
_refine_ls_weighting_scheme calc
_refine_ls_wR_factor_gt 0.2123
_refine_ls_wR_factor_ref 0.3042
_reflns_Friedel_coverage 0.000
_reflns_number_gt 3543
_reflns_number_total 7031
_reflns_threshold_expression 'I > 2\s(I)'
_cod_data_source_file c8cc00758f2.cif
_cod_data_source_block 1_CCDC1
_cod_depositor_comments 'Adding full bibliography for 7121414--7121417.cif.'
_cod_original_cell_volume 1548.27(16)
_cod_original_formula_sum 'C31.50 H28 B2 Cl F8 N O0.25 P'
_cod_database_code 7121415
_shelxl_version_number 2013-2
_shelx_space_group_comment
;
The symmetry employed for this shelxl refinement is uniquely defined
by the following loop, which should always be used as a source of
symmetry information in preference to the above space-group names.
They are only intended as comments.
;
_olex2_refinement_description
;
1. Fixed Uiso
 At 1.2 times of:
  All C(H) groups, All C(H,H) groups
2. Uiso/Uaniso restraints and constraints
Uanis(F13B) \\sim Ueq: with sigma of 0.01 and sigma for terminal atoms of 0.02
Uanis(F2B) \\sim Ueq: with sigma of 0.02 and sigma for terminal atoms of 0.04
Uanis(F3C) = Uanis(F3A)
Uanis(F3B) = Uanis(F3A)
Uanis(F4A) = Uanis(F4B)
3. Others
 Fixed Sof: F3A(0.85) F4A(0.85) F2A(0.75) F1A(0.85) Cl1(0.5) F11A(0.4)
 F12A(0.4) F13A(0.4) F11B(0.3) F13B(0.3) F12C(0.3) F12B(0.3) F13C(0.3)
 F11C(0.3) F1B(0.15) F4B(0.15) F3B(0.1) F3C(0.05) F2C(0.1) F2B(0.15) C1s(0.5)
 H1sa(0.5) H1sb(0.5) O2(0.25)
4.a Ternary CH refined with riding coordinates:
 C11(H11)
4.b Secondary CH2 refined with riding coordinates:
 C5(H5a,H5b), C12(H12a,H12b), C13(H13a,H13b), C1s(H1sa,H1sb)
4.c Aromatic/amide H refined with riding coordinates:
 C122(H122), C7(H7), C126(H126), C132(H132), C133(H133), C136(H136),
 C112(H112), C8(H8), C3(H3), C125(H125), C116(H116), C10(H10), C135(H135),
 C9(H9), C2(H2), C123(H123), C113(H113), C124(H124), C134(H134), C115(H115),
 C114(H114)
;
_olex2_submission_special_instructions 'No special instructions were received'

loop_
_space_group_symop_operation_xyz
'x, y, z'
'-x, -y, -z'

loop_
_atom_site_label
_atom_site_type_symbol
_atom_site_fract_x
_atom_site_fract_y
_atom_site_fract_z
_atom_site_U_iso_or_equiv
_atom_site_adp_type
_atom_site_occupancy
_atom_site_site_symmetry_order
_atom_site_calc_flag
_atom_site_refinement_flags_posn
_atom_site_refinement_flags_adp
_atom_site_refinement_flags_occupancy
_atom_site_disorder_assembly
_atom_site_disorder_group
P1 P 0.82940(12) 0.47164(9) 0.25564(8) 0.0447(3) Uani 1 1 d . . . . .
N1 N 0.6782(4) 0.1703(3) -0.0360(2) 0.0437(8) Uani 1 1 d . . . . .
C121 C 0.9023(4) 0.3695(4) 0.2925(3) 0.0435(10) Uani 1 1 d . . . . .
C4 C 0.7363(5) 0.3954(4) 0.1303(3) 0.0431(9) Uani 1 1 d . . . . .
C111 C 0.9857(5) 0.6111(4) 0.2828(3) 0.0474(10) Uani 1 1 d . . . . .
C122 C 1.0102(5) 0.3319(4) 0.2512(3) 0.0480(10) Uani 1 1 d . . . . .
H122 H 1.0469 0.3635 0.2082 0.058 Uiso 1 1 calc R . . . .
C5 C 0.6003(5) 0.2736(3) 0.1001(3) 0.0438(10) Uani 1 1 d . . . . .
H5A H 0.5730 0.2618 0.1556 0.053 Uiso 1 1 calc R . . . .
H5B H 0.5076 0.2714 0.0574 0.053 Uiso 1 1 calc R . . . .
C6 C 0.6562(5) 0.1777(4) 0.0511(3) 0.0415(9) Uani 1 1 d . . . . .
C7 C 0.6944(5) 0.1007(4) 0.0910(3) 0.0489(10) Uani 1 1 d . . . . .
H7 H 0.6816 0.1055 0.1507 0.059 Uiso 1 1 calc R . . . .
C131 C 0.6905(5) 0.5065(4) 0.3147(3) 0.0471(10) Uani 1 1 d . . . . .
C126 C 0.8446(5) 0.3210(4) 0.3568(3) 0.0532(11) Uani 1 1 d . . . . .
H126 H 0.7730 0.3458 0.3855 0.064 Uiso 1 1 calc R . . . .
C132 C 0.5344(5) 0.4792(4) 0.2666(3) 0.0526(11) Uani 1 1 d . . . . .
H132 H 0.4969 0.4371 0.2010 0.063 Uiso 1 1 calc R . . . .
C133 C 0.4347(5) 0.5152(4) 0.3173(4) 0.0587(13) Uani 1 1 d . . . . .
H133 H 0.3303 0.4976 0.2851 0.070 Uiso 1 1 calc R . . . .
C136 C 0.7428(5) 0.5688(4) 0.4135(4) 0.0601(13) Uani 1 1 d . . . . .
H136 H 0.8465 0.5862 0.4466 0.072 Uiso 1 1 calc R . . . .
C1 C 0.6424(5) 0.2498(4) -0.0829(3) 0.0517(11) Uani 1 1 d . . . . .
C112 C 1.1283(5) 0.6404(4) 0.3512(4) 0.0546(12) Uani 1 1 d . . . . .
H112 H 1.1454 0.5842 0.3760 0.066 Uiso 1 1 calc R . . . .
C8 C 0.7514(5) 0.0163(4) 0.0439(4) 0.0553(12) Uani 1 1 d . . . . .
H8 H 0.7755 -0.0361 0.0710 0.066 Uiso 1 1 calc R . . . .
C3 C 0.7825(5) 0.4333(4) 0.0641(3) 0.0515(11) Uani 1 1 d . . . . .
H3 H 0.8689 0.5044 0.0833 0.062 Uiso 1 1 calc R . . . .
C125 C 0.8983(6) 0.2343(5) 0.3761(4) 0.0633(13) Uani 1 1 d . . . . .
H125 H 0.8599 0.1993 0.4170 0.076 Uiso 1 1 calc R . . . .
C116 C 0.9590(6) 0.6958(4) 0.2481(4) 0.0602(13) Uani 1 1 d . . . . .
H116 H 0.8629 0.6770 0.2046 0.072 Uiso 1 1 calc R . . . .
C10 C 0.7353(5) 0.0889(4) -0.0826(3) 0.0522(11) Uani 1 1 d . . . . .
H10 H 0.7499 0.0858 -0.1416 0.063 Uiso 1 1 calc R . . . .
C135 C 0.6435(6) 0.6046(5) 0.4619(4) 0.0714(15) Uani 1 1 d . . . . .
H135 H 0.6808 0.6482 0.5273 0.086 Uiso 1 1 calc R . . . .
C9 C 0.7719(6) 0.0107(4) -0.0438(4) 0.0622(13) Uani 1 1 d . . . . .
H9 H 0.8103 -0.0454 -0.0765 0.075 Uiso 1 1 calc R . . . .
C2 C 0.7036(5) 0.3685(4) -0.0365(4) 0.0561(12) Uani 1 1 d . . . . .
H2 H 0.6946 0.4151 -0.0730 0.067 Uiso 1 1 calc R . . . .
C123 C 1.0632(5) 0.2487(4) 0.2733(4) 0.0585(12) Uani 1 1 d . . . . .
H123 H 1.1370 0.2250 0.2463 0.070 Uiso 1 1 calc R . . . .
C113 C 1.2435(6) 0.7544(5) 0.3815(5) 0.0722(16) Uani 1 1 d . . . . .
H113 H 1.3389 0.7745 0.4261 0.087 Uiso 1 1 calc R . . . .
C124 C 1.0064(6) 0.2003(5) 0.3357(4) 0.0643(14) Uani 1 1 d . . . . .
H124 H 1.0422 0.1437 0.3505 0.077 Uiso 1 1 calc R . . . .
C134 C 0.4883(6) 0.5761(5) 0.4140(4) 0.0634(13) Uani 1 1 d . . . . .
H134 H 0.4200 0.5983 0.4473 0.076 Uiso 1 1 calc R . . . .
C115 C 1.0749(6) 0.8090(4) 0.2777(4) 0.0698(15) Uani 1 1 d . . . . .
H115 H 1.0581 0.8650 0.2526 0.084 Uiso 1 1 calc R . . . .
C12 C 0.3632(7) 0.1511(8) -0.2008(5) 0.110(3) Uani 1 1 d . . . . .
H12A H 0.2961 0.0744 -0.2508 0.132 Uiso 1 1 calc R . . . .
H12B H 0.3239 0.1747 -0.1463 0.132 Uiso 1 1 calc R . . . .
C114 C 1.2161(6) 0.8379(5) 0.3450(5) 0.0788(17) Uani 1 1 d . . . . .
H114 H 1.2931 0.9143 0.3658 0.095 Uiso 1 1 calc R . . . .
C11 C 0.5396(6) 0.1865(5) -0.1832(4) 0.0702(14) Uani 1 1 d . . . . .
H11 H 0.5744 0.1294 -0.2254 0.084 Uiso 1 1 calc R . . . .
C13 C 0.4538(8) 0.2479(8) -0.2296(6) 0.107(2) Uani 1 1 d . . . . .
H13A H 0.4408 0.2300 -0.2971 0.129 Uiso 1 1 calc R . . . .
H13B H 0.4685 0.3303 -0.1927 0.129 Uiso 1 1 calc R . . . .
F3A F 1.3094(7) 0.3640(6) 0.0077(5) 0.0919(18) Uani 0.85 1 d . . . A 1
F4A F 1.2023(6) 0.2544(4) 0.0897(3) 0.0922(14) Uani 0.85 1 d . . . A 1
F2A F 1.0618(8) 0.3482(7) 0.0214(7) 0.0934(19) Uani 0.75 1 d . . . A 1
F1A F 1.1031(6) 0.1907(4) -0.0665(3) 0.1017(14) Uani 0.85 1 d . . . A 1
B1 B 1.1681(7) 0.2963(6) 0.0179(4) 0.0586(14) Uani 1 1 d . . . . .
F3AA F 0.2793(3) 0.0793(3) 0.2929(2) 0.0674(8) Uani 1 1 d . . . . .
Cl1 Cl 0.6769(5) -0.0254(3) 0.4370(2) 0.0944(10) Uani 0.5 1 d . . . B 1
B2 B 0.4405(6) 0.1451(5) 0.3211(4) 0.0501(12) Uani 1 1 d . . . . .
Cl2 Cl 1.0000 0.0000 0.5000 0.219(3) Uani 1 2 d S T P B 1
F11A F 0.4941(19) 0.1452(14) 0.2455(11) 0.055(5) Uani 0.4 1 d . . . C 1
F12A F 0.4959(15) 0.2593(13) 0.3887(10) 0.063(4) Uani 0.4 1 d . . . C 1
F13A F 0.520(2) 0.0816(15) 0.3671(14) 0.073(4) Uani 0.4 1 d . . . C 1
F11B F 0.507(3) 0.113(3) 0.252(2) 0.088(11) Uani 0.3 1 d . . . C 3
F13B F 0.512(4) 0.122(2) 0.394(2) 0.091(8) Uani 0.3 1 d . U . C 3
F12C F 0.4451(15) 0.2276(19) 0.2746(17) 0.084(4) Uani 0.3 1 d . . . C 2
F12B F 0.454(2) 0.2636(13) 0.3457(19) 0.076(6) Uani 0.3 1 d . . . C 3
F13C F 0.494(2) 0.191(3) 0.4154(8) 0.096(6) Uani 0.3 1 d . . . C 2
F11C F 0.5203(19) 0.0713(15) 0.2777(14) 0.069(5) Uani 0.3 1 d . . . C 2
F1B F 1.051(3) 0.284(3) -0.049(2) 0.091(8) Uani 0.15 1 d . . . A 2
F4B F 1.122(4) 0.209(3) 0.046(2) 0.0922(14) Uani 0.15 1 d . . . A 2
F3B F 1.291(8) 0.371(7) 0.043(5) 0.0919(18) Uani 0.1 1 d . . . A 2
F3C F 1.257(8) 0.273(7) -0.046(7) 0.0919(18) Uani 0.05 1 d . . . A 3
F2C F 1.217(5) 0.406(3) 0.108(2) 0.076(13) Uani 0.1 1 d . . . A 3
F2B F 1.137(4) 0.404(3) 0.083(2) 0.064(7) Uani 0.15 1 d . U . A 2
C1S C 0.7946(17) -0.0901(11) 0.4873(8) 0.087(4) Uani 0.5 1 d . . . B 1
H1SA H 0.7674 -0.1732 0.4464 0.104 Uiso 0.5 1 calc R . . B 1
H1SB H 0.7810 -0.0877 0.5491 0.104 Uiso 0.5 1 calc R . . B 1
O2 O 0.8776(19) -0.1400(16) 0.4430(12) 0.076(4) Uani 0.25 1 d . . . D 2

loop_
_atom_site_aniso_label
_atom_site_aniso_U_11
_atom_site_aniso_U_22
_atom_site_aniso_U_33
_atom_site_aniso_U_23
_atom_site_aniso_U_13
_atom_site_aniso_U_12
P1 0.0359(6) 0.0353(6) 0.0614(7) 0.0166(5) 0.0129(5) 0.0128(4)
N1 0.0440(18) 0.0359(18) 0.049(2) 0.0170(15) 0.0095(16) 0.0123(15)
C121 0.0307(18) 0.042(2) 0.055(2) 0.0150(19) 0.0086(18) 0.0142(17)
C4 0.040(2) 0.037(2) 0.060(3) 0.023(2) 0.020(2) 0.0155(17)
C111 0.038(2) 0.043(2) 0.063(3) 0.020(2) 0.012(2) 0.0185(18)
C122 0.039(2) 0.043(2) 0.060(3) 0.017(2) 0.013(2) 0.0167(18)
C5 0.041(2) 0.034(2) 0.055(2) 0.0166(18) 0.0130(19) 0.0131(17)
C6 0.042(2) 0.041(2) 0.040(2) 0.0160(18) 0.0088(18) 0.0123(17)
C7 0.054(2) 0.038(2) 0.050(2) 0.0169(19) 0.004(2) 0.0159(19)
C131 0.034(2) 0.031(2) 0.061(3) 0.0071(19) 0.0034(19) 0.0085(16)
C126 0.050(2) 0.050(3) 0.057(3) 0.020(2) 0.014(2) 0.015(2)
C132 0.045(2) 0.043(2) 0.062(3) 0.016(2) 0.008(2) 0.0135(19)
C133 0.035(2) 0.063(3) 0.075(3) 0.017(3) 0.020(2) 0.021(2)
C136 0.035(2) 0.058(3) 0.070(3) 0.001(2) 0.015(2) 0.017(2)
C1 0.055(3) 0.052(3) 0.056(3) 0.031(2) 0.017(2) 0.020(2)
C112 0.040(2) 0.039(2) 0.085(3) 0.028(2) 0.015(2) 0.0101(18)
C8 0.057(3) 0.037(2) 0.067(3) 0.018(2) 0.007(2) 0.017(2)
C3 0.053(2) 0.038(2) 0.070(3) 0.024(2) 0.024(2) 0.0187(19)
C125 0.057(3) 0.060(3) 0.071(3) 0.034(3) 0.012(3) 0.013(2)
C116 0.046(2) 0.050(3) 0.087(4) 0.027(3) 0.015(2) 0.021(2)
C10 0.058(3) 0.042(2) 0.049(2) 0.008(2) 0.017(2) 0.016(2)
C135 0.058(3) 0.075(4) 0.062(3) 0.002(3) 0.006(3) 0.026(3)
C9 0.061(3) 0.042(3) 0.072(3) 0.008(2) 0.012(3) 0.019(2)
C2 0.061(3) 0.050(3) 0.070(3) 0.033(2) 0.025(3) 0.022(2)
C123 0.048(2) 0.050(3) 0.071(3) 0.016(2) 0.007(2) 0.021(2)
C113 0.041(2) 0.052(3) 0.109(4) 0.034(3) 0.001(3) 0.004(2)
C124 0.052(3) 0.055(3) 0.083(4) 0.024(3) 0.004(3) 0.025(2)
C134 0.049(3) 0.067(3) 0.068(3) 0.011(3) 0.019(2) 0.025(2)
C115 0.060(3) 0.041(3) 0.111(4) 0.039(3) 0.021(3) 0.013(2)
C12 0.067(4) 0.153(7) 0.093(5) 0.069(5) -0.003(4) 0.008(4)
C114 0.052(3) 0.048(3) 0.117(5) 0.031(3) 0.005(3) 0.003(2)
C11 0.070(3) 0.079(4) 0.059(3) 0.033(3) 0.009(3) 0.021(3)
C13 0.085(4) 0.142(7) 0.109(5) 0.087(5) 0.005(4) 0.030(4)
F3A 0.067(3) 0.075(3) 0.155(6) 0.056(4) 0.054(3) 0.028(2)
F4A 0.117(4) 0.097(4) 0.084(3) 0.053(3) 0.024(3) 0.054(3)
F2A 0.077(4) 0.093(5) 0.158(6) 0.068(4) 0.058(4) 0.061(4)
F1A 0.100(3) 0.095(3) 0.085(3) 0.015(2) 0.006(2) 0.030(3)
B1 0.052(3) 0.061(4) 0.071(4) 0.033(3) 0.014(3) 0.026(3)
F3AA 0.0532(15) 0.0636(18) 0.088(2) 0.0332(16) 0.0250(15) 0.0167(13)
Cl1 0.123(3) 0.070(2) 0.0718(18) 0.0202(15) 0.0077(18) 0.0279(19)
B2 0.055(3) 0.038(3) 0.057(3) 0.017(2) 0.019(3) 0.015(2)
Cl2 0.215(5) 0.246(7) 0.337(8) 0.176(6) 0.163(6) 0.162(5)
F11A 0.052(6) 0.060(11) 0.053(6) 0.021(6) 0.028(4) 0.012(7)
F12A 0.060(7) 0.061(7) 0.045(7) -0.003(5) 0.012(6) 0.014(5)
F13A 0.068(6) 0.061(8) 0.081(12) 0.028(7) 0.009(6) 0.018(6)
F11B 0.073(10) 0.062(16) 0.10(2) -0.028(11) 0.005(10) 0.051(11)
F13B 0.084(10) 0.098(18) 0.087(17) 0.041(13) 0.007(10) 0.031(11)
F12C 0.068(7) 0.079(11) 0.118(12) 0.073(10) 0.012(9) 0.016(8)
F12B 0.067(9) 0.024(5) 0.106(17) 0.005(10) -0.006(12) 0.011(5)
F13C 0.118(11) 0.152(18) 0.027(6) 0.010(9) 0.013(6) 0.094(13)
F11C 0.056(6) 0.050(9) 0.095(13) -0.002(7) 0.014(6) 0.044(6)
F1B 0.054(13) 0.11(2) 0.080(16) 0.017(15) -0.018(12) 0.028(13)
F4B 0.117(4) 0.097(4) 0.084(3) 0.053(3) 0.024(3) 0.054(3)
F3B 0.067(3) 0.075(3) 0.155(6) 0.056(4) 0.054(3) 0.028(2)
F3C 0.067(3) 0.075(3) 0.155(6) 0.056(4) 0.054(3) 0.028(2)
F2C 0.07(2) 0.052(18) 0.048(18) -0.008(13) -0.046(17) 0.001(16)
F2B 0.074(15) 0.071(13) 0.079(15) 0.055(12) 0.043(12) 0.031(11)
C1S 0.124(11) 0.065(8) 0.055(6) 0.017(6) -0.001(7) 0.034(8)
O2 0.071(9) 0.080(11) 0.102(12) 0.061(10) 0.017(9) 0.039(9)

loop_
_atom_type_symbol
_atom_type_description
_atom_type_scat_dispersion_real
_atom_type_scat_dispersion_imag
_atom_type_scat_source
C C 0.0033 0.0016 'International Tables Vol C Tables 4.2.6.8 and 6.1.1.4'
H H 0.0000 0.0000 'International Tables Vol C Tables 4.2.6.8 and 6.1.1.4'
B B 0.0013 0.0007 'International Tables Vol C Tables 4.2.6.8 and 6.1.1.4'
Cl Cl 0.1484 0.1585 'International Tables Vol C Tables 4.2.6.8 and 6.1.1.4'
F F 0.0171 0.0103 'International Tables Vol C Tables 4.2.6.8 and 6.1.1.4'
N N 0.0061 0.0033 'International Tables Vol C Tables 4.2.6.8 and 6.1.1.4'
O O 0.0106 0.0060 'International Tables Vol C Tables 4.2.6.8 and 6.1.1.4'
P P 0.1023 0.0942 'International Tables Vol C Tables 4.2.6.8 and 6.1.1.4'

loop_
_geom_angle_atom_site_label_1
_geom_angle_atom_site_label_2
_geom_angle_atom_site_label_3
_geom_angle
_geom_angle_site_symmetry_1
C121 P1 C4 105.27(19) .
C121 P1 C111 111.14(19) .
C4 P1 C111 112.1(2) .
C131 P1 C121 111.5(2) .
C131 P1 C4 110.09(19) .
C131 P1 C111 106.77(19) .
C6 N1 C1 122.0(3) .
C10 N1 C6 121.1(4) .
C10 N1 C1 116.9(4) .
C122 C121 P1 118.4(3) .
C122 C121 C126 120.1(4) .
C126 C121 P1 121.4(3) .
C5 C4 P1 115.7(3) .
C3 C4 P1 124.5(3) .
C3 C4 C5 119.7(4) .
C112 C111 P1 118.8(3) .
C116 C111 P1 120.4(3) .
C116 C111 C112 120.1(4) .
C123 C122 C121 120.6(5) .
C6 C5 C4 107.3(3) .
N1 C6 C5 118.0(4) .
N1 C6 C7 118.5(4) .
C7 C6 C5 123.4(4) .
C6 C7 C8 121.0(4) .
C132 C131 P1 122.8(4) .
C132 C131 C136 118.8(4) .
C136 C131 P1 118.3(3) .
C125 C126 C121 117.8(4) .
C131 C132 C133 119.5(4) .
C134 C133 C132 120.8(4) .
C135 C136 C131 120.9(4) .
N1 C1 C11 114.6(4) .
C2 C1 N1 120.0(4) .
C2 C1 C11 125.4(4) .
C113 C112 C111 119.3(4) .
C9 C8 C7 119.1(4) .
C4 C3 C2 122.5(4) .
C124 C125 C126 120.9(5) .
C111 C116 C115 120.3(5) .
N1 C10 C9 120.8(4) .
C136 C135 C134 120.1(5) .
C10 C9 C8 119.4(4) .
C1 C2 C3 127.5(4) .
C122 C123 C124 119.6(5) .
C114 C113 C112 119.9(5) .
C125 C124 C123 121.0(5) .
C133 C134 C135 120.0(4) .
C116 C115 C114 119.5(5) .
C13 C12 C11 59.2(4) .
C113 C114 C115 120.7(5) .
C1 C11 C12 118.2(5) .
C13 C11 C1 120.5(6) .
C13 C11 C12 59.8(4) .
C11 C13 C12 61.0(4) .
F3A B1 F1A 104.8(5) .
F4A B1 F3A 109.1(5) .
F4A B1 F1A 104.0(5) .
F2A B1 F3A 114.5(6) .
F2A B1 F4A 116.4(6) .
F2A B1 F1A 106.8(6) .
F1B B1 F2B 87.6(18) .
F4B B1 F1B 107.2(19) .
F4B B1 F2B 107.0(16) .
F3B B1 F1B 124(4) .
F3B B1 F4B 129(4) .
F3B B1 F2B 79(3) .
F3C B1 F2C 127(4) .
F3AA B2 F13A 107.2(8) .
F3AA B2 F12C 101.0(7) .
F3AA B2 F11C 109.8(8) .
F11A B2 F3AA 111.0(9) .
F11A B2 F12A 110.5(10) .
F11A B2 F13A 105.6(11) .
F12A B2 F3AA 118.1(7) .
F12A B2 F13A 103.2(10) .
F11B B2 F3AA 112.1(13) .
F11B B2 F13B 106.1(18) .
F11B B2 F12B 111.2(16) .
F13B B2 F3AA 109.2(14) .
F13B B2 F12B 112.8(14) .
F12C B2 F11C 105.6(12) .
F12B B2 F3AA 105.6(8) .
F13C B2 F3AA 109.6(10) .
F13C B2 F12C 117.1(14) .
F13C B2 F11C 112.9(11) .
C1S Cl2 C1S 180.0 2_756
B1 F3B F2B 60(3) .
B1 F2B F3B 40(2) .
Cl1 C1S Cl2 106.0(7) .

loop_
_geom_bond_atom_site_label_1
_geom_bond_atom_site_label_2
_geom_bond_distance
_geom_bond_site_symmetry_2
P1 C121 1.786(4) .
P1 C4 1.788(4) .
P1 C111 1.788(4) .
P1 C131 1.775(4) .
N1 C6 1.367(5) .
N1 C1 1.464(6) .
N1 C10 1.351(5) .
C121 C122 1.389(6) .
C121 C126 1.407(6) .
C4 C5 1.543(5) .
C4 C3 1.328(6) .
C111 C112 1.404(6) .
C111 C116 1.380(6) .
C122 C123 1.370(6) .
C5 C6 1.489(5) .
C6 C7 1.377(6) .
C7 C8 1.381(6) .
C131 C132 1.388(6) .
C131 C136 1.398(6) .
C126 C125 1.398(7) .
C132 C133 1.392(6) .
C133 C134 1.370(7) .
C136 C135 1.367(6) .
C1 C2 1.330(6) .
C1 C11 1.490(7) .
C112 C113 1.391(6) .
C8 C9 1.375(7) .
C3 C2 1.444(7) .
C125 C124 1.365(7) .
C116 C115 1.386(7) .
C10 C9 1.374(7) .
C135 C134 1.378(7) .
C123 C124 1.377(7) .
C113 C114 1.383(8) .
C115 C114 1.388(8) .
C12 C11 1.509(8) .
C12 C13 1.492(10) .
C11 C13 1.482(8) .
F3A B1 1.399(8) .
F4A B1 1.380(7) .
F2A B1 1.322(7) .
F1A B1 1.423(7) .
B1 F1B 1.29(2) .
B1 F4B 1.29(3) .
B1 F3B 1.15(7) .
B1 F3C 1.40(7) .
B1 F2C 1.52(3) .
B1 F2B 1.55(3) .
F3AA B2 1.391(6) .
Cl1 C1S 1.734(13) .
B2 F11A 1.340(13) .
B2 F12A 1.371(13) .
B2 F13A 1.47(2) .
B2 F11B 1.33(3) .
B2 F13B 1.34(3) .
B2 F12C 1.413(12) .
B2 F12B 1.374(16) .
B2 F13C 1.324(13) .
B2 F11C 1.425(15) .
Cl2 C1S 1.847(15) .
Cl2 C1S 1.847(15) 2_756
F3B F2B 1.75(6) .
